data_1565399
loop_
_publ_author_name
'Singh, Hanuman'
'Chenna, Akshay'
'Gangwar, Upanshu'
'Borah, Julie'
'Goel, Gaurav'
'Haridas, V.'

_publ_section_title
;
 Bispidine as a \b-strand nucleator: from a \b-arch to self-assembled
 cages and vesicles
;
_journal_name_full 'Chemical Science'
_journal_paper_doi 10.1039/D1SC04860K
_journal_year 2021
_chemical_absolute_configuration rm
_chemical_formula_sum 'C31 H54 Cl6 N4 O6'
_chemical_formula_weight 791.48
_space_group_crystal_system monoclinic
_space_group_IT_number 4
_space_group_name_Hall 'P 2yb'
_space_group_name_H-M_alt 'P 1 21 1'
_atom_sites_solution_hydrogens geom
_audit_creation_method SHELXL-2018/3
_audit_update_record
;
2021-07-26 deposited with the CCDC.	2021-10-25 downloaded from the CCDC.
;
_cell_angle_alpha 90
_cell_angle_beta 97.342(3)
_cell_angle_gamma 90
_cell_formula_units_Z 2
_cell_length_a 11.5887(4)
_cell_length_b 12.1505(4)
_cell_length_c 14.5684(6)
_cell_measurement_reflns_used 15631
_cell_measurement_temperature 293(2)
_cell_measurement_theta_max 24.998
_cell_measurement_theta_min 3.281
_cell_volume 2034.54(13)
_computing_structure_refinement 'SHELXL-2018/3 (Sheldrick, 2018)'
_computing_structure_solution 'SHELXT 2014/5 (Sheldrick, 2014)'
_diffrn_ambient_temperature 293(2)
_diffrn_measured_fraction_theta_full 0.997
_diffrn_measured_fraction_theta_max 0.997
_diffrn_measurement_device_type 'SuperNova, Single source at offset/far, HyPix3000'
_diffrn_measurement_method '\w scans'
_diffrn_radiation_type MoK\a
_diffrn_radiation_wavelength 0.71073
_diffrn_reflns_av_R_equivalents 0.0471
_diffrn_reflns_av_unetI/netI 0.0434
_diffrn_reflns_Laue_measured_fraction_full 0.997
_diffrn_reflns_Laue_measured_fraction_max 0.997
_diffrn_reflns_limit_h_max 13
_diffrn_reflns_limit_h_min -13
_diffrn_reflns_limit_k_max 14
_diffrn_reflns_limit_k_min -14
_diffrn_reflns_limit_l_max 17
_diffrn_reflns_limit_l_min -17
_diffrn_reflns_number 26899
_diffrn_reflns_point_group_measured_fraction_full 0.956
_diffrn_reflns_point_group_measured_fraction_max 0.956
_diffrn_reflns_theta_full 24.998
_diffrn_reflns_theta_max 24.998
_diffrn_reflns_theta_min 3.281
_diffrn_source 'micro-focus sealed X-ray tube'
_exptl_absorpt_coefficient_mu 0.465
_exptl_absorpt_correction_T_max 1.00000
_exptl_absorpt_correction_T_min 0.73263
_exptl_absorpt_correction_type multi-scan
_exptl_crystal_colour White
_exptl_crystal_density_diffrn 1.292
_exptl_crystal_description needle
_exptl_crystal_F_000 836
_exptl_crystal_size_max 0.30
_exptl_crystal_size_mid 0.18
_exptl_crystal_size_min 0.10
_refine_diff_density_max 0.265
_refine_diff_density_min -0.584
_refine_diff_density_rms 0.069
_refine_ls_abs_structure_details
;
 Flack x determined using 1691 quotients [(I+)-(I-)]/[(I+)+(I-)]
 (Parsons, Flack and Wagner, Acta Cryst. B69 (2013) 249-259).
;
_refine_ls_abs_structure_Flack 0.06(3)
_refine_ls_extinction_method none
_refine_ls_goodness_of_fit_ref 1.034
_refine_ls_hydrogen_treatment constr
_refine_ls_matrix_type full
_refine_ls_number_parameters 452
_refine_ls_number_reflns 6866
_refine_ls_number_restraints 19
_refine_ls_restrained_S_all 1.040
_refine_ls_R_factor_all 0.1009
_refine_ls_R_factor_gt 0.0760
_refine_ls_shift/su_max 0.002
_refine_ls_shift/su_mean 0.000
_refine_ls_structure_factor_coef Fsqd
_refine_ls_weighting_details 'w=1/[\s^2^(Fo^2^)+(0.1513P)^2^] where P=(Fo^2^+2Fc^2^)/3'
_refine_ls_weighting_scheme calc
_refine_ls_wR_factor_gt 0.2029
_refine_ls_wR_factor_ref 0.2213
_reflns_Friedel_coverage 0.825
_reflns_Friedel_fraction_full 0.912
_reflns_Friedel_fraction_max 0.912
_reflns_number_gt 4808
_reflns_number_total 6866
_reflns_threshold_expression 'I > 2\s(I)'
_cod_data_source_file d1sc04860k2.cif
_cod_data_source_block shelx
_cod_original_sg_symbol_H-M 'P 21'
_cod_database_code 1565399
_shelx_shelxl_version_number 2018/3
_shelx_space_group_comment
;
The symmetry employed for this shelxl refinement is uniquely defined
by the following loop, which should always be used as a source of
symmetry information in preference to the above space-group names.
They are only intended as comments.
;

loop_
_space_group_symop_operation_xyz
'x, y, z'
'-x, y+1/2, -z'

loop_
_atom_site_label
_atom_site_type_symbol
_atom_site_fract_x
_atom_site_fract_y
_atom_site_fract_z
_atom_site_U_iso_or_equiv
_atom_site_adp_type
_atom_site_occupancy
_atom_site_site_symmetry_order
_atom_site_calc_flag
_atom_site_refinement_flags_posn
_atom_site_refinement_flags_adp
_atom_site_refinement_flags_occupancy
_atom_site_disorder_assembly
_atom_site_disorder_group
Cl4 Cl 0.528(2) 0.1548(19) 1.032(2) 0.381(18) Uani 0.564(18) 1 d D U P A 1
Cl5 Cl 0.5885(15) 0.3779(9) 1.0088(14) 0.236(9) Uani 0.564(18) 1 d D . P A 1
Cl6 Cl 0.7256(10) 0.2421(17) 1.1255(5) 0.240(9) Uani 0.564(18) 1 d D . P A 1
Cl4A Cl 0.608(2) 0.1331(17) 1.081(2) 0.313(18) Uani 0.436(18) 1 d D . P A 2
Cl5A Cl 0.5164(12) 0.285(2) 0.9511(8) 0.229(11) Uani 0.436(18) 1 d D . P A 2
Cl6A Cl 0.6753(18) 0.3644(17) 1.0846(13) 0.263(14) Uani 0.436(18) 1 d D U P A 2
C31 C 0.6423(8) 0.2459(8) 1.0179(6) 0.152(5) Uani 1 1 d D . . . .
H31A H 0.685703 0.225272 0.967058 0.182 Uiso 1 1 calc R U . A 1
Cl1 Cl 0.2701(2) 0.4963(3) 0.2837(2) 0.1234(9) Uani 1 1 d . . . . .
Cl2 Cl 0.48062(19) 0.5588(2) 0.21742(19) 0.1102(8) Uani 1 1 d . . . . .
Cl3 Cl 0.3508(3) 0.3738(4) 0.1371(3) 0.1724(17) Uani 1 1 d . . . . .
O1 O 0.8389(3) 0.7909(3) 0.3035(3) 0.0604(11) Uani 1 1 d . . . . .
O2 O 0.7033(4) 0.6617(4) 0.2565(4) 0.0798(14) Uani 1 1 d . . . . .
O3 O 0.6958(4) 0.5857(3) 0.4767(3) 0.0655(11) Uani 1 1 d . . . . .
O4 O 0.8875(4) 0.1963(4) 0.5702(3) 0.0634(11) Uani 1 1 d . . . . .
O5 O 0.8117(4) 0.2057(5) 0.8713(3) 0.0774(13) Uani 1 1 d . . . . .
O6 O 1.0020(4) 0.1674(5) 0.8650(4) 0.0868(16) Uani 1 1 d . . . . .
N1 N 0.8589(4) 0.6225(4) 0.3599(3) 0.0537(11) Uani 1 1 d . . . . .
H1A H 0.923785 0.645824 0.388445 0.064 Uiso 1 1 calc R U . . .
N2 N 0.6474(4) 0.4166(4) 0.4202(3) 0.0527(11) Uani 1 1 d . . . . .
N3 N 0.6939(4) 0.2213(4) 0.5403(3) 0.0530(11) Uani 1 1 d . . . . .
N4 N 0.9022(4) 0.2519(5) 0.7481(3) 0.0583(12) Uani 1 1 d . . . . .
H4A H 0.969344 0.259773 0.729779 0.070 Uiso 1 1 calc R U . . .
C1 C 0.7738(5) 0.8822(5) 0.2532(5) 0.0640(16) Uani 1 1 d . . . . .
C2 C 0.6601(6) 0.8990(7) 0.2886(7) 0.088(2) Uani 1 1 d . . . . .
H2A H 0.612182 0.835074 0.275147 0.133 Uiso 1 1 calc R U . . .
H2B H 0.621844 0.962143 0.259112 0.133 Uiso 1 1 calc R U . . .
H2C H 0.673030 0.910477 0.354270 0.133 Uiso 1 1 calc R U . . .
C3 C 0.7640(9) 0.8600(8) 0.1505(6) 0.098(3) Uani 1 1 d . . . . .
H3A H 0.840353 0.852013 0.132537 0.147 Uiso 1 1 calc R U . . .
H3B H 0.724759 0.920375 0.117377 0.147 Uiso 1 1 calc R U . . .
H3C H 0.720486 0.793555 0.136447 0.147 Uiso 1 1 calc R U . . .
C4 C 0.8531(7) 0.9791(6) 0.2777(7) 0.088(2) Uani 1 1 d . . . . .
H4B H 0.860696 0.991464 0.343276 0.132 Uiso 1 1 calc R U . . .
H4C H 0.820814 1.043464 0.245903 0.132 Uiso 1 1 calc R U . . .
H4D H 0.928299 0.964102 0.259517 0.132 Uiso 1 1 calc R U . . .
C5 C 0.7917(5) 0.6896(5) 0.3032(4) 0.0559(14) Uani 1 1 d . . . . .
C6 C 0.8218(5) 0.5097(5) 0.3732(4) 0.0520(13) Uani 1 1 d . . . . .
H6A H 0.800797 0.474842 0.312716 0.062 Uiso 1 1 calc R U . . .
C7 C 0.9206(5) 0.4446(5) 0.4283(4) 0.0594(15) Uani 1 1 d . . . . .
H7A H 0.949410 0.486347 0.483242 0.071 Uiso 1 1 calc R U . . .
H7B H 0.889134 0.376074 0.448511 0.071 Uiso 1 1 calc R U . . .
C8 C 1.0223(5) 0.4183(6) 0.3758(5) 0.0669(16) Uani 1 1 d . . . . .
H8A H 1.053332 0.487370 0.354247 0.080 Uiso 1 1 calc R U . . .
C9 C 0.9884(8) 0.3460(9) 0.2945(7) 0.111(3) Uani 1 1 d . . . . .
H9A H 1.057045 0.321023 0.270292 0.166 Uiso 1 1 calc R U . . .
H9B H 0.940332 0.386532 0.247682 0.166 Uiso 1 1 calc R U . . .
H9C H 0.945971 0.283776 0.313178 0.166 Uiso 1 1 calc R U . . .
C10 C 1.1167(8) 0.3618(11) 0.4404(7) 0.116(3) Uani 1 1 d . . . . .
H10A H 1.092679 0.288115 0.452458 0.175 Uiso 1 1 calc R U . . .
H10B H 1.130138 0.401859 0.497576 0.175 Uiso 1 1 calc R U . . .
H10C H 1.187131 0.359477 0.412220 0.175 Uiso 1 1 calc R U . . .
C11 C 0.7152(5) 0.5093(5) 0.4271(4) 0.0508(13) Uani 1 1 d . . . . .
C12 C 0.6088(5) 0.2209(5) 0.3754(4) 0.0588(15) Uani 1 1 d . . . . .
H12A H 0.602868 0.173490 0.320602 0.071 Uiso 1 1 calc R U . . .
C13 C 0.6527(5) 0.3327(5) 0.3480(4) 0.0567(14) Uani 1 1 d . . . . .
H13A H 0.732599 0.325327 0.335479 0.068 Uiso 1 1 calc R U . . .
H13B H 0.606402 0.356938 0.291470 0.068 Uiso 1 1 calc R U . . .
C14 C 0.5410(5) 0.4195(5) 0.4643(4) 0.0567(14) Uani 1 1 d . . . . .
H14A H 0.479573 0.453941 0.422562 0.068 Uiso 1 1 calc R U . . .
H14B H 0.554273 0.464220 0.519792 0.068 Uiso 1 1 calc R U . . .
C15 C 0.5011(5) 0.3047(5) 0.4901(4) 0.0551(14) Uani 1 1 d . . . . .
H15A H 0.424091 0.312444 0.510360 0.066 Uiso 1 1 calc R U . . .
C16 C 0.5797(5) 0.2497(5) 0.5678(4) 0.0547(14) Uani 1 1 d . . . . .
H16A H 0.590734 0.298775 0.620686 0.066 Uiso 1 1 calc R U . . .
H16B H 0.542436 0.183319 0.586343 0.066 Uiso 1 1 calc R U . . .
C17 C 0.6900(6) 0.1645(5) 0.4517(4) 0.0616(15) Uani 1 1 d . . . . .
H17A H 0.664109 0.089386 0.458651 0.074 Uiso 1 1 calc R U . . .
H17B H 0.767831 0.161783 0.433894 0.074 Uiso 1 1 calc R U . . .
C18 C 0.4876(5) 0.2317(6) 0.4040(4) 0.0646(16) Uani 1 1 d . . . . .
H18A H 0.457294 0.160007 0.417903 0.078 Uiso 1 1 calc R U . . .
H18B H 0.434792 0.265216 0.354810 0.078 Uiso 1 1 calc R U . . .
C19 C 0.7958(5) 0.2296(4) 0.5950(4) 0.0517(13) Uani 1 1 d . . . . .
C20 C 0.7989(4) 0.2881(5) 0.6870(4) 0.0493(13) Uani 1 1 d . . . . .
H20A H 0.728960 0.269362 0.715027 0.059 Uiso 1 1 calc R U . . .
C21 C 0.8025(5) 0.4124(5) 0.6712(4) 0.0525(13) Uani 1 1 d . . . . .
H21A H 0.876803 0.430789 0.651155 0.063 Uiso 1 1 calc R U . . .
H21B H 0.742344 0.431220 0.621134 0.063 Uiso 1 1 calc R U . . .
C22 C 0.7862(6) 0.4839(6) 0.7544(4) 0.0647(16) Uani 1 1 d . . . . .
H22A H 0.841293 0.459922 0.807303 0.078 Uiso 1 1 calc R U . . .
C23 C 0.8141(7) 0.6027(6) 0.7311(7) 0.089(2) Uani 1 1 d . . . . .
H23A H 0.763313 0.625848 0.677285 0.133 Uiso 1 1 calc R U . . .
H23B H 0.893427 0.607508 0.718933 0.133 Uiso 1 1 calc R U . . .
H23C H 0.803075 0.649507 0.782351 0.133 Uiso 1 1 calc R U . . .
C24 C 0.6648(8) 0.4750(8) 0.7799(6) 0.100(3) Uani 1 1 d . . . . .
H24A H 0.609829 0.496199 0.727898 0.150 Uiso 1 1 calc R U . . .
H24B H 0.656895 0.522603 0.831250 0.150 Uiso 1 1 calc R U . . .
H24C H 0.650046 0.400331 0.796635 0.150 Uiso 1 1 calc R U . . .
C25 C 0.8963(6) 0.2072(6) 0.8312(5) 0.0638(16) Uani 1 1 d . . . . .
C26 C 1.0268(7) 0.1188(8) 0.9581(6) 0.089(2) Uani 1 1 d . . . . .
C27 C 1.1467(10) 0.0809(14) 0.9632(9) 0.154(6) Uani 1 1 d . . . . .
H27A H 1.148076 0.008581 0.936852 0.231 Uiso 1 1 calc R U . . .
H27B H 1.181045 0.078614 1.026755 0.231 Uiso 1 1 calc R U . . .
H27C H 1.190032 0.130542 0.929417 0.231 Uiso 1 1 calc R U . . .
C28 C 0.9502(12) 0.0205(10) 0.9668(9) 0.136(4) Uani 1 1 d . . . . .
H28A H 0.949972 -0.025329 0.913097 0.204 Uiso 1 1 calc R U . . .
H28B H 0.872359 0.044764 0.971633 0.204 Uiso 1 1 calc R U . . .
H28C H 0.979319 -0.020574 1.021092 0.204 Uiso 1 1 calc R U . . .
C29 C 1.0178(14) 0.2109(12) 1.0271(8) 0.152(5) Uani 1 1 d . . . . .
H29A H 1.027109 0.181218 1.088659 0.229 Uiso 1 1 calc R U . . .
H29B H 0.942944 0.245415 1.014502 0.229 Uiso 1 1 calc R U . . .
H29C H 1.077627 0.264252 1.021718 0.229 Uiso 1 1 calc R U . . .
C30 C 0.3439(7) 0.5063(9) 0.1853(7) 0.099(2) Uani 1 1 d . . . . .
H30A H 0.300727 0.555416 0.139860 0.118 Uiso 1 1 calc R U . . .

loop_
_atom_site_aniso_label
_atom_site_aniso_U_11
_atom_site_aniso_U_22
_atom_site_aniso_U_33
_atom_site_aniso_U_23
_atom_site_aniso_U_13
_atom_site_aniso_U_12
Cl4 0.31(2) 0.30(3) 0.55(4) -0.19(3) 0.10(2) -0.108(19)
Cl5 0.245(14) 0.212(11) 0.27(2) 0.063(13) 0.110(15) 0.006(11)
Cl6 0.263(12) 0.35(2) 0.101(5) 0.017(8) 0.017(5) 0.106(14)
Cl4A 0.37(3) 0.216(18) 0.37(3) 0.19(2) 0.12(3) 0.10(2)
Cl5A 0.199(12) 0.34(3) 0.145(8) 0.048(12) 0.017(7) 0.101(16)
Cl6A 0.230(17) 0.38(3) 0.184(14) -0.074(19) 0.046(13) -0.11(2)
C31 0.150(10) 0.194(15) 0.116(9) 0.004(10) 0.030(7) 0.048(10)
Cl1 0.1049(17) 0.143(2) 0.129(2) 0.0140(18) 0.0390(14) 0.0042(16)
Cl2 0.0863(13) 0.1149(17) 0.129(2) 0.0043(15) 0.0107(12) -0.0129(12)
Cl3 0.158(3) 0.152(3) 0.208(4) -0.083(3) 0.027(3) -0.016(2)
O1 0.058(2) 0.040(2) 0.079(3) 0.0157(19) -0.0055(19) -0.0041(17)
O2 0.066(3) 0.062(3) 0.104(4) 0.013(3) -0.016(3) -0.013(2)
O3 0.076(3) 0.043(2) 0.080(3) -0.011(2) 0.021(2) -0.0037(19)
O4 0.061(2) 0.064(2) 0.065(3) 0.003(2) 0.0103(19) 0.011(2)
O5 0.081(3) 0.093(3) 0.060(3) 0.018(2) 0.015(2) 0.009(3)
O6 0.077(3) 0.105(4) 0.075(3) 0.041(3) -0.004(2) 0.014(3)
N1 0.052(2) 0.042(2) 0.066(3) 0.005(2) 0.004(2) -0.007(2)
N2 0.063(3) 0.040(2) 0.057(3) -0.005(2) 0.015(2) -0.004(2)
N3 0.059(3) 0.042(2) 0.057(3) -0.003(2) 0.009(2) 0.001(2)
N4 0.051(3) 0.070(3) 0.054(3) 0.019(3) 0.004(2) 0.009(2)
C1 0.067(4) 0.049(3) 0.076(5) 0.020(3) 0.011(3) 0.007(3)
C2 0.074(5) 0.066(4) 0.125(7) 0.007(4) 0.010(4) 0.008(3)
C3 0.128(7) 0.076(5) 0.088(6) 0.024(4) 0.004(5) 0.018(5)
C4 0.091(5) 0.045(4) 0.124(7) 0.016(4) 0.001(4) -0.001(3)
C5 0.048(3) 0.051(3) 0.068(4) 0.008(3) 0.004(3) -0.011(3)
C6 0.059(3) 0.039(3) 0.058(3) 0.006(3) 0.011(2) -0.002(2)
C7 0.072(4) 0.045(3) 0.061(4) 0.005(3) 0.010(3) 0.005(3)
C8 0.066(4) 0.057(3) 0.080(4) 0.008(3) 0.017(3) 0.008(3)
C9 0.104(6) 0.114(7) 0.118(8) -0.043(6) 0.031(5) 0.020(5)
C10 0.095(6) 0.143(9) 0.111(7) 0.024(7) 0.012(5) 0.052(6)
C11 0.066(3) 0.035(3) 0.051(3) 0.001(2) 0.009(2) -0.004(2)
C12 0.077(4) 0.046(3) 0.053(3) -0.008(3) 0.007(3) -0.017(3)
C13 0.070(4) 0.042(3) 0.059(4) -0.007(3) 0.009(3) -0.006(3)
C14 0.056(3) 0.051(3) 0.063(4) 0.005(3) 0.010(3) 0.001(3)
C15 0.049(3) 0.056(3) 0.060(4) 0.001(3) 0.005(2) -0.011(3)
C16 0.051(3) 0.050(3) 0.064(4) 0.004(3) 0.011(3) -0.007(2)
C17 0.080(4) 0.037(3) 0.068(4) -0.011(3) 0.009(3) 0.000(3)
C18 0.069(4) 0.060(4) 0.061(4) 0.004(3) -0.007(3) -0.020(3)
C19 0.057(3) 0.039(3) 0.059(4) 0.010(2) 0.009(3) 0.005(2)
C20 0.044(3) 0.052(3) 0.051(3) 0.009(3) 0.002(2) -0.001(2)
C21 0.055(3) 0.052(3) 0.049(3) 0.004(3) -0.001(2) 0.000(2)
C22 0.067(4) 0.064(4) 0.058(4) -0.006(3) -0.010(3) 0.000(3)
C23 0.094(5) 0.057(4) 0.110(6) -0.019(4) -0.010(4) -0.002(4)
C24 0.112(6) 0.093(6) 0.100(6) -0.028(5) 0.032(5) 0.000(5)
C25 0.072(4) 0.059(4) 0.059(4) 0.011(3) 0.001(3) 0.002(3)
C26 0.106(6) 0.092(5) 0.064(5) 0.031(4) -0.009(4) 0.004(5)
C27 0.121(8) 0.208(15) 0.125(9) 0.066(10) -0.012(6) 0.060(9)
C28 0.181(10) 0.100(8) 0.116(8) 0.038(6) -0.020(7) -0.008(8)
C29 0.226(14) 0.134(10) 0.080(7) -0.002(7) -0.046(8) 0.036(10)
C30 0.081(5) 0.101(6) 0.112(7) -0.005(6) 0.005(4) 0.006(5)

loop_
_atom_type_symbol
_atom_type_description
_atom_type_scat_dispersion_real
_atom_type_scat_dispersion_imag
_atom_type_scat_source
C C 0.0033 0.0016 'International Tables Vol C Tables 4.2.6.8 and 6.1.1.4'
H H 0.0000 0.0000 'International Tables Vol C Tables 4.2.6.8 and 6.1.1.4'
Cl Cl 0.1484 0.1585 'International Tables Vol C Tables 4.2.6.8 and 6.1.1.4'
N N 0.0061 0.0033 'International Tables Vol C Tables 4.2.6.8 and 6.1.1.4'
O O 0.0106 0.0060 'International Tables Vol C Tables 4.2.6.8 and 6.1.1.4'

loop_
_geom_angle_atom_site_label_1
_geom_angle_atom_site_label_2
_geom_angle_atom_site_label_3
_geom_angle
_geom_angle_site_symmetry_1
_geom_angle_site_symmetry_3
_geom_angle_publ_flag
Cl5A C31 Cl4A 106.6(12) . . ?
Cl5 C31 Cl6 104.5(10) . . ?
Cl5A C31 Cl6A 101.5(12) . . ?
Cl4A C31 Cl6A 113.9(14) . . ?
Cl5 C31 Cl4 109.0(11) . . ?
Cl6 C31 Cl4 102.4(13) . . ?
Cl5 C31 H31A 113.4 . . ?
Cl6 C31 H31A 113.4 . . ?
Cl4 C31 H31A 113.4 . . ?
C5 O1 C1 120.1(4) . . ?
C25 O6 C26 122.7(6) . . ?
C5 N1 C6 119.9(5) . . ?
C5 N1 H1A 120.1 . . ?
C6 N1 H1A 120.1 . . ?
C11 N2 C14 117.2(4) . . ?
C11 N2 C13 123.1(4) . . ?
C14 N2 C13 116.5(5) . . ?
C19 N3 C17 119.1(5) . . ?
C19 N3 C16 125.0(5) . . ?
C17 N3 C16 115.1(5) . . ?
C25 N4 C20 122.7(5) . . ?
C25 N4 H4A 118.7 . . ?
C20 N4 H4A 118.7 . . ?
O1 C1 C2 110.3(5) . . ?
O1 C1 C3 109.0(6) . . ?
C2 C1 C3 114.2(7) . . ?
O1 C1 C4 102.2(5) . . ?
C2 C1 C4 110.5(6) . . ?
C3 C1 C4 109.9(7) . . ?
C1 C2 H2A 109.5 . . ?
C1 C2 H2B 109.5 . . ?
H2A C2 H2B 109.5 . . ?
C1 C2 H2C 109.5 . . ?
H2A C2 H2C 109.5 . . ?
H2B C2 H2C 109.5 . . ?
C1 C3 H3A 109.5 . . ?
C1 C3 H3B 109.5 . . ?
H3A C3 H3B 109.5 . . ?
C1 C3 H3C 109.5 . . ?
H3A C3 H3C 109.5 . . ?
H3B C3 H3C 109.5 . . ?
C1 C4 H4B 109.5 . . ?
C1 C4 H4C 109.5 . . ?
H4B C4 H4C 109.5 . . ?
C1 C4 H4D 109.5 . . ?
H4B C4 H4D 109.5 . . ?
H4C C4 H4D 109.5 . . ?
O2 C5 N1 124.3(5) . . ?
O2 C5 O1 125.1(6) . . ?
N1 C5 O1 110.6(5) . . ?
N1 C6 C7 110.0(5) . . ?
N1 C6 C11 109.8(4) . . ?
C7 C6 C11 108.9(4) . . ?
N1 C6 H6A 109.3 . . ?
C7 C6 H6A 109.3 . . ?
C11 C6 H6A 109.3 . . ?
C8 C7 C6 114.9(5) . . ?
C8 C7 H7A 108.6 . . ?
C6 C7 H7A 108.6 . . ?
C8 C7 H7B 108.6 . . ?
C6 C7 H7B 108.6 . . ?
H7A C7 H7B 107.5 . . ?
C9 C8 C10 108.9(7) . . ?
C9 C8 C7 112.5(6) . . ?
C10 C8 C7 109.1(6) . . ?
C9 C8 H8A 108.8 . . ?
C10 C8 H8A 108.8 . . ?
C7 C8 H8A 108.8 . . ?
C8 C9 H9A 109.5 . . ?
C8 C9 H9B 109.5 . . ?
H9A C9 H9B 109.5 . . ?
C8 C9 H9C 109.5 . . ?
H9A C9 H9C 109.5 . . ?
H9B C9 H9C 109.5 . . ?
C8 C10 H10A 109.5 . . ?
C8 C10 H10B 109.5 . . ?
H10A C10 H10B 109.5 . . ?
C8 C10 H10C 109.5 . . ?
H10A C10 H10C 109.5 . . ?
H10B C10 H10C 109.5 . . ?
O3 C11 N2 121.6(5) . . ?
O3 C11 C6 121.3(5) . . ?
N2 C11 C6 117.0(5) . . ?
C18 C12 C17 110.2(5) . . ?
C18 C12 C13 110.3(5) . . ?
C17 C12 C13 113.4(5) . . ?
C18 C12 H12A 107.6 . . ?
C17 C12 H12A 107.6 . . ?
C13 C12 H12A 107.6 . . ?
N2 C13 C12 112.7(5) . . ?
N2 C13 H13A 109.1 . . ?
C12 C13 H13A 109.1 . . ?
N2 C13 H13B 109.1 . . ?
C12 C13 H13B 109.1 . . ?
H13A C13 H13B 107.8 . . ?
N2 C14 C15 112.6(5) . . ?
N2 C14 H14A 109.1 . . ?
C15 C14 H14A 109.1 . . ?
N2 C14 H14B 109.1 . . ?
C15 C14 H14B 109.1 . . ?
H14A C14 H14B 107.8 . . ?
C16 C15 C18 110.3(5) . . ?
C16 C15 C14 114.4(5) . . ?
C18 C15 C14 109.3(5) . . ?
C16 C15 H15A 107.5 . . ?
C18 C15 H15A 107.5 . . ?
C14 C15 H15A 107.5 . . ?
N3 C16 C15 112.1(5) . . ?
N3 C16 H16A 109.2 . . ?
C15 C16 H16A 109.2 . . ?
N3 C16 H16B 109.2 . . ?
C15 C16 H16B 109.2 . . ?
H16A C16 H16B 107.9 . . ?
N3 C17 C12 112.2(5) . . ?
N3 C17 H17A 109.2 . . ?
C12 C17 H17A 109.2 . . ?
N3 C17 H17B 109.2 . . ?
C12 C17 H17B 109.2 . . ?
H17A C17 H17B 107.9 . . ?
C12 C18 C15 105.8(5) . . ?
C12 C18 H18A 110.6 . . ?
C15 C18 H18A 110.6 . . ?
C12 C18 H18B 110.6 . . ?
C15 C18 H18B 110.6 . . ?
H18A C18 H18B 108.7 . . ?
O4 C19 N3 121.8(5) . . ?
O4 C19 C20 119.3(5) . . ?
N3 C19 C20 118.8(5) . . ?
N4 C20 C19 108.8(5) . . ?
N4 C20 C21 110.6(5) . . ?
C19 C20 C21 109.2(4) . . ?
N4 C20 H20A 109.4 . . ?
C19 C20 H20A 109.4 . . ?
C21 C20 H20A 109.4 . . ?
C22 C21 C20 115.8(5) . . ?
C22 C21 H21A 108.3 . . ?
C20 C21 H21A 108.3 . . ?
C22 C21 H21B 108.3 . . ?
C20 C21 H21B 108.3 . . ?
H21A C21 H21B 107.4 . . ?
C24 C22 C21 111.7(5) . . ?
C24 C22 C23 110.8(6) . . ?
C21 C22 C23 108.1(6) . . ?
C24 C22 H22A 108.7 . . ?
C21 C22 H22A 108.7 . . ?
C23 C22 H22A 108.7 . . ?
C22 C23 H23A 109.5 . . ?
C22 C23 H23B 109.5 . . ?
H23A C23 H23B 109.5 . . ?
C22 C23 H23C 109.5 . . ?
H23A C23 H23C 109.5 . . ?
H23B C23 H23C 109.5 . . ?
C22 C24 H24A 109.5 . . ?
C22 C24 H24B 109.5 . . ?
H24A C24 H24B 109.5 . . ?
C22 C24 H24C 109.5 . . ?
H24A C24 H24C 109.5 . . ?
H24B C24 H24C 109.5 . . ?
O5 C25 N4 125.8(6) . . ?
O5 C25 O6 125.1(6) . . ?
N4 C25 O6 109.1(6) . . ?
C27 C26 O6 104.2(7) . . ?
C27 C26 C28 108.3(11) . . ?
O6 C26 C28 110.4(7) . . ?
C27 C26 C29 110.2(11) . . ?
O6 C26 C29 107.0(8) . . ?
C28 C26 C29 116.1(11) . . ?
C26 C27 H27A 109.5 . . ?
C26 C27 H27B 109.5 . . ?
H27A C27 H27B 109.5 . . ?
C26 C27 H27C 109.5 . . ?
H27A C27 H27C 109.5 . . ?
H27B C27 H27C 109.5 . . ?
C26 C28 H28A 109.5 . . ?
C26 C28 H28B 109.5 . . ?
H28A C28 H28B 109.5 . . ?
C26 C28 H28C 109.5 . . ?
H28A C28 H28C 109.5 . . ?
H28B C28 H28C 109.5 . . ?
C26 C29 H29A 109.5 . . ?
C26 C29 H29B 109.5 . . ?
H29A C29 H29B 109.5 . . ?
C26 C29 H29C 109.5 . . ?
H29A C29 H29C 109.5 . . ?
H29B C29 H29C 109.5 . . ?
Cl2 C30 Cl3 111.2(5) . . ?
Cl2 C30 Cl1 109.3(6) . . ?
Cl3 C30 Cl1 108.2(6) . . ?
Cl2 C30 H30A 109.4 . . ?
Cl3 C30 H30A 109.4 . . ?
Cl1 C30 H30A 109.4 . . ?

loop_
_geom_bond_atom_site_label_1
_geom_bond_atom_site_label_2
_geom_bond_distance
_geom_bond_site_symmetry_2
_geom_bond_publ_flag
Cl4 C31 1.758(9) . ?
Cl5 C31 1.719(9) . ?
Cl6 C31 1.733(8) . ?
Cl4A C31 1.725(9) . ?
Cl5A C31 1.713(9) . ?
Cl6A C31 1.751(9) . ?
C31 H31A 0.9800 . ?
Cl1 C30 1.766(11) . ?
Cl2 C30 1.716(9) . ?
Cl3 C30 1.763(11) . ?
O1 C5 1.346(7) . ?
O1 C1 1.482(7) . ?
O2 C5 1.204(7) . ?
O3 C11 1.216(7) . ?
O4 C19 1.234(7) . ?
O5 C25 1.203(8) . ?
O6 C25 1.351(8) . ?
O6 C26 1.474(9) . ?
N1 C5 1.338(8) . ?
N1 C6 1.456(7) . ?
N1 H1A 0.8600 . ?
N2 C11 1.369(7) . ?
N2 C14 1.462(7) . ?
N2 C13 1.471(7) . ?
N3 C19 1.341(8) . ?
N3 C17 1.459(8) . ?
N3 C16 1.472(7) . ?
N4 C25 1.337(8) . ?
N4 C20 1.465(7) . ?
N4 H4A 0.8600 . ?
C1 C2 1.489(10) . ?
C1 C3 1.509(12) . ?
C1 C4 1.509(10) . ?
C2 H2A 0.9600 . ?
C2 H2B 0.9600 . ?
C2 H2C 0.9600 . ?
C3 H3A 0.9600 . ?
C3 H3B 0.9600 . ?
C3 H3C 0.9600 . ?
C4 H4B 0.9600 . ?
C4 H4C 0.9600 . ?
C4 H4D 0.9600 . ?
C6 C7 1.531(8) . ?
C6 C11 1.546(8) . ?
C6 H6A 0.9800 . ?
C7 C8 1.519(9) . ?
C7 H7A 0.9700 . ?
C7 H7B 0.9700 . ?
C8 C9 1.486(12) . ?
C8 C10 1.514(11) . ?
C8 H8A 0.9800 . ?
C9 H9A 0.9600 . ?
C9 H9B 0.9600 . ?
C9 H9C 0.9600 . ?
C10 H10A 0.9600 . ?
C10 H10B 0.9600 . ?
C10 H10C 0.9600 . ?
C12 C18 1.521(9) . ?
C12 C17 1.525(9) . ?
C12 C13 1.521(8) . ?
C12 H12A 0.9800 . ?
C13 H13A 0.9700 . ?
C13 H13B 0.9700 . ?
C14 C15 1.531(8) . ?
C14 H14A 0.9700 . ?
C14 H14B 0.9700 . ?
C15 C16 1.514(9) . ?
C15 C18 1.528(9) . ?
C15 H15A 0.9800 . ?
C16 H16A 0.9700 . ?
C16 H16B 0.9700 . ?
C17 H17A 0.9700 . ?
C17 H17B 0.9700 . ?
C18 H18A 0.9700 . ?
C18 H18B 0.9700 . ?
C19 C20 1.513(8) . ?
C20 C21 1.530(8) . ?
C20 H20A 0.9800 . ?
C21 C22 1.522(9) . ?
C21 H21A 0.9700 . ?
C21 H21B 0.9700 . ?
C22 C24 1.504(11) . ?
C22 C23 1.527(11) . ?
C22 H22A 0.9800 . ?
C23 H23A 0.9600 . ?
C23 H23B 0.9600 . ?
C23 H23C 0.9600 . ?
C24 H24A 0.9600 . ?
C24 H24B 0.9600 . ?
C24 H24C 0.9600 . ?
C26 C27 1.457(14) . ?
C26 C28 1.502(14) . ?
C26 C29 1.516(16) . ?
C27 H27A 0.9600 . ?
C27 H27B 0.9600 . ?
C27 H27C 0.9600 . ?
C28 H28A 0.9600 . ?
C28 H28B 0.9600 . ?
C28 H28C 0.9600 . ?
C29 H29A 0.9600 . ?
C29 H29B 0.9600 . ?
C29 H29C 0.9600 . ?
C30 H30A 0.9800 . ?

loop_
_geom_torsion_atom_site_label_1
_geom_torsion_atom_site_label_2
_geom_torsion_atom_site_label_3
_geom_torsion_atom_site_label_4
_geom_torsion
_geom_torsion_site_symmetry_1
_geom_torsion_site_symmetry_2
_geom_torsion_site_symmetry_3
_geom_torsion_site_symmetry_4
_geom_torsion_publ_flag
C5 O1 C1 C2 58.4(8) . . . . ?
C5 O1 C1 C3 -67.8(7) . . . . ?
C5 O1 C1 C4 175.9(6) . . . . ?
C6 N1 C5 O2 -4.7(9) . . . . ?
C6 N1 C5 O1 177.5(5) . . . . ?
C1 O1 C5 O2 8.4(10) . . . . ?
C1 O1 C5 N1 -173.8(5) . . . . ?
C5 N1 C6 C7 171.2(5) . . . . ?
C5 N1 C6 C11 -68.9(7) . . . . ?
N1 C6 C7 C8 -71.3(7) . . . . ?
C11 C6 C7 C8 168.3(5) . . . . ?
C6 C7 C8 C9 -63.3(8) . . . . ?
C6 C7 C8 C10 175.8(7) . . . . ?
C14 N2 C11 O3 8.6(8) . . . . ?
C13 N2 C11 O3 167.3(5) . . . . ?
C14 N2 C11 C6 -174.8(5) . . . . ?
C13 N2 C11 C6 -16.0(8) . . . . ?
N1 C6 C11 O3 -23.7(7) . . . . ?
C7 C6 C11 O3 96.9(6) . . . . ?
N1 C6 C11 N2 159.7(5) . . . . ?
C7 C6 C11 N2 -79.7(6) . . . . ?
C11 N2 C13 C12 157.2(5) . . . . ?
C14 N2 C13 C12 -43.9(7) . . . . ?
C18 C12 C13 N2 53.6(7) . . . . ?
C17 C12 C13 N2 -70.5(7) . . . . ?
C11 N2 C14 C15 -154.9(5) . . . . ?
C13 N2 C14 C15 44.9(7) . . . . ?
N2 C14 C15 C16 69.0(7) . . . . ?
N2 C14 C15 C18 -55.2(7) . . . . ?
C19 N3 C16 C15 141.7(5) . . . . ?
C17 N3 C16 C15 -48.2(6) . . . . ?
C18 C15 C16 N3 55.8(6) . . . . ?
C14 C15 C16 N3 -67.8(7) . . . . ?
C19 N3 C17 C12 -141.2(5) . . . . ?
C16 N3 C17 C12 48.0(6) . . . . ?
C18 C12 C17 N3 -55.8(6) . . . . ?
C13 C12 C17 N3 68.3(7) . . . . ?
C17 C12 C18 C15 62.2(6) . . . . ?
C13 C12 C18 C15 -63.7(6) . . . . ?
C16 C15 C18 C12 -62.5(6) . . . . ?
C14 C15 C18 C12 64.1(6) . . . . ?
C17 N3 C19 O4 4.5(8) . . . . ?
C16 N3 C19 O4 174.2(5) . . . . ?
C17 N3 C19 C20 -179.7(5) . . . . ?
C16 N3 C19 C20 -9.9(8) . . . . ?
C25 N4 C20 C19 -123.4(6) . . . . ?
C25 N4 C20 C21 116.6(6) . . . . ?
O4 C19 C20 N4 -25.5(7) . . . . ?
N3 C19 C20 N4 158.6(5) . . . . ?
O4 C19 C20 C21 95.4(6) . . . . ?
N3 C19 C20 C21 -80.6(6) . . . . ?
N4 C20 C21 C22 -69.8(6) . . . . ?
C19 C20 C21 C22 170.5(5) . . . . ?
C20 C21 C22 C24 -68.0(7) . . . . ?
C20 C21 C22 C23 169.9(6) . . . . ?
C20 N4 C25 O5 -11.5(11) . . . . ?
C20 N4 C25 O6 170.9(6) . . . . ?
C26 O6 C25 O5 -1.5(12) . . . . ?
C26 O6 C25 N4 176.1(7) . . . . ?
C25 O6 C26 C27 176.4(10) . . . . ?
C25 O6 C26 C28 60.3(11) . . . . ?
C25 O6 C26 C29 -66.8(11) . . . . ?
